data_4123921
loop_
_publ_author_name
'Chen, X.H.'
'Chi, D.H.'
'Liu, Z.S.'
'Takenobu, T.'
'Sun, Z.'
'Iwasa, Y.'

_publ_section_title
;
 Synthesis, structure, and transport properties of novel fullerides A3 C70
 (A = Ba and Sm)
;
_journal_name_full 'Journal of the American Chemical Society'
_journal_page_first 5729
_journal_page_last 5732
_journal_volume 122
_journal_year 2000
_chemical_formula_sum 'C70 Sm3'
_chemical_name_systematic 'Sm3 C70'
_space_group_IT_number 3
_symmetry_space_group_name_Hall 'P 2y'
_symmetry_space_group_name_H-M 'P 1 2 1'
_cell_angle_alpha 90
_cell_angle_beta 96.16
_cell_angle_gamma 90
_cell_formula_units_Z 2
_cell_length_a 14.88
_cell_length_b 10.09
_cell_length_c 10.93
_cell_volume 1631.546
_citation_journal_id_ASTM JACSAT
_cod_data_source_file Chen_JACSAT_2000_1171.cif
_cod_data_source_block C70Sm3
_cod_original_cell_volume 1631.547
_cod_database_code 4123921

loop_
_symmetry_equiv_pos_as_xyz
x,y,z
-x,y,-z

loop_
_atom_site_label
_atom_site_type_symbol
_atom_site_fract_x
_atom_site_fract_y
_atom_site_fract_z
_atom_site_occupancy
_atom_site_U_iso_or_equiv
C1 C 0 0 0 70 0.0
Sm4 Sm 0.092 0.427 0.399 0.5 0.0
Sm3 Sm 0.596 0.011 0.26 0.5 0.0
C2 C 0.5 0.5 0.5 70 0.0
Sm2 Sm 0.258 0.525 0.002 1 0.0
Sm1 Sm 0.223 0.976 0.539 1 0.0
